data_2230203
loop_
_publ_author_name
'Chen, Xiao-na'
'Hu, Wen-hao'
'Li, Xiao-liu'
'Xu, Hua-dong'

_publ_section_title
;
 3-Diazo-<i>N</i>-[(2<i>S</i>)-1-hydroxypropan-2-yl]-2-oxopropanamide
;
_journal_coeditor_code ZL2366
_journal_issue 5
_journal_name_full 'Acta Crystallographica Section E'
_journal_page_first o1192
_journal_paper_doi 10.1107/S1600536811014413
_journal_volume 67
_journal_year 2011
_chemical_formula_iupac 'C6 H9 N3 O3'
_chemical_formula_moiety 'C6 H9 N3 O3'
_chemical_formula_sum 'C6 H9 N3 O3'
_chemical_formula_weight 171.16
_chemical_name_systematic
;
3-Diazo-<i>N</i>-[(2<i>S</i>)-1-hydroxypropan-2-yl]-2-oxopropanamide
;
_space_group_IT_number 19
_symmetry_cell_setting orthorhombic
_symmetry_space_group_name_Hall 'P 2ac 2ab'
_symmetry_space_group_name_H-M 'P 21 21 21'
_atom_sites_solution_hydrogens geom
_atom_sites_solution_primary direct
_atom_sites_solution_secondary difmap
_audit_creation_method SHELXL-97
_cell_angle_alpha 90.00
_cell_angle_beta 90.00
_cell_angle_gamma 90.00
_cell_formula_units_Z 4
_cell_length_a 5.3136(3)
_cell_length_b 6.7551(3)
_cell_length_c 23.3958(11)
_cell_measurement_reflns_used 4465
_cell_measurement_temperature 296(2)
_cell_measurement_theta_max 25
_cell_measurement_theta_min 1.74
_cell_volume 839.77(7)
_computing_cell_refinement 'SAINT (Bruker, 2007)'
_computing_data_collection 'SMART (Bruker, 2007)'
_computing_data_reduction 'SAINT (Bruker, 2007)'
_computing_molecular_graphics 'SHELXTL (Sheldrick, 2008)'
_computing_publication_material 'SHELXTL (Sheldrick, 2008)'
_computing_structure_refinement 'SHELXL97 (Sheldrick, 2008)'
_computing_structure_solution 'SHELXS97 (Sheldrick, 2008)'
_diffrn_ambient_temperature 296(2)
_diffrn_measured_fraction_theta_full 0.999
_diffrn_measured_fraction_theta_max 0.999
_diffrn_measurement_device_type 'Bruker SMART CCD area-detector'
_diffrn_measurement_method '\f and \w'
_diffrn_radiation_monochromator graphite
_diffrn_radiation_source 'sealed tube'
_diffrn_radiation_type MoK\a
_diffrn_radiation_wavelength 0.71073
_diffrn_reflns_av_R_equivalents 0.0272
_diffrn_reflns_av_sigmaI/netI 0.0131
_diffrn_reflns_limit_h_max 6
_diffrn_reflns_limit_h_min -6
_diffrn_reflns_limit_k_max 8
_diffrn_reflns_limit_k_min -7
_diffrn_reflns_limit_l_max 27
_diffrn_reflns_limit_l_min -27
_diffrn_reflns_number 9692
_diffrn_reflns_theta_full 25.00
_diffrn_reflns_theta_max 25.00
_diffrn_reflns_theta_min 1.74
_diffrn_standards_number 0
_exptl_absorpt_coefficient_mu 0.110
_exptl_absorpt_correction_T_max 0.965
_exptl_absorpt_correction_T_min 0.951
_exptl_absorpt_correction_type multi-scan
_exptl_absorpt_process_details '(SADABS; Sheldrick, 1996)'
_exptl_crystal_colour colourless
_exptl_crystal_density_diffrn 1.354
_exptl_crystal_density_method 'not measured'
_exptl_crystal_description block
_exptl_crystal_F_000 360
_exptl_crystal_size_max 0.46
_exptl_crystal_size_mid 0.38
_exptl_crystal_size_min 0.32
_refine_diff_density_max 0.207
_refine_diff_density_min -0.143
_refine_ls_extinction_method none
_refine_ls_goodness_of_fit_ref 1.170
_refine_ls_hydrogen_treatment constr
_refine_ls_matrix_type full
_refine_ls_number_parameters 109
_refine_ls_number_reflns 903
_refine_ls_number_restraints 0
_refine_ls_restrained_S_all 1.170
_refine_ls_R_factor_all 0.0418
_refine_ls_R_factor_gt 0.0387
_refine_ls_shift/su_max 0.000
_refine_ls_shift/su_mean 0.000
_refine_ls_structure_factor_coef Fsqd
_refine_ls_weighting_details 'calc w=1/[\s^2^(Fo^2^)+(0.0698P)^2^+0.1238P] where P=(Fo^2^+2Fc^2^)/3'
_refine_ls_weighting_scheme calc
_refine_ls_wR_factor_gt 0.1191
_refine_ls_wR_factor_ref 0.1229
_reflns_number_gt 826
_reflns_number_total 903
_reflns_threshold_expression I>2\s(I)
_cod_data_source_file zl2366.cif
_cod_data_source_block I
_cod_database_code 2230203
_cod_database_fobs_code 2230203

loop_
_symmetry_equiv_pos_as_xyz
'x, y, z'
'-x+1/2, -y, z+1/2'
'-x, y+1/2, -z+1/2'
'x+1/2, -y+1/2, -z'

loop_
_atom_site_type_symbol
_atom_site_label
_atom_site_fract_x
_atom_site_fract_y
_atom_site_fract_z
_atom_site_U_iso_or_equiv
_atom_site_adp_type
_atom_site_calc_flag
_atom_site_refinement_flags
_atom_site_occupancy
_atom_site_disorder_assembly
_atom_site_disorder_group
O O1 0.4929(5) 0.2784(4) 0.01785(8) 0.0988(9) Uani d . 1 . .
H H1C 0.6387 0.2627 0.0073 0.148 Uiso calc R 1 . .
O O2 -0.0639(3) 0.5086(4) 0.16571(7) 0.0626(6) Uani d . 1 . .
O O3 0.4091(3) 0.5355(5) 0.26799(8) 0.0855(9) Uani d . 1 . .
N N1 0.3555(4) 0.5279(4) 0.15304(8) 0.0617(7) Uani d . 1 . .
H H1D 0.4963 0.5452 0.1705 0.074 Uiso calc R 1 . .
N N2 0.0058(4) 0.5073(3) 0.33780(8) 0.0539(5) Uani d . 1 . .
N N3 0.0377(5) 0.5040(5) 0.38481(9) 0.0801(8) Uani d . 1 . .
C C1 0.4894(7) 0.3193(5) 0.07632(11) 0.0653(8) Uani d . 1 . .
H H1A 0.6612 0.3245 0.0903 0.078 Uiso calc R 1 . .
H H1B 0.4045 0.2121 0.0960 0.078 Uiso calc R 1 . .
C C2 0.3606(5) 0.5101(5) 0.09052(9) 0.0592(7) Uani d . 1 . .
H H2A 0.1870 0.5038 0.0765 0.071 Uiso calc R 1 . .
C C3 0.4882(9) 0.6869(6) 0.06378(14) 0.0911(11) Uani d . 1 . .
H H3A 0.3976 0.8050 0.0736 0.137 Uiso calc R 1 . .
H H3B 0.4904 0.6717 0.0230 0.137 Uiso calc R 1 . .
H H3C 0.6577 0.6963 0.0777 0.137 Uiso calc R 1 . .
C C4 0.1495(4) 0.5190(4) 0.18416(9) 0.0454(6) Uani d . 1 . .
C C5 0.1975(4) 0.5223(5) 0.24897(9) 0.0500(6) Uani d . 1 . .
C C6 -0.0232(4) 0.5110(4) 0.28220(8) 0.0487(6) Uani d . 1 . .
H H6A -0.1818 0.5063 0.2655 0.058 Uiso calc R 1 . .

loop_
_atom_site_aniso_label
_atom_site_aniso_U_11
_atom_site_aniso_U_22
_atom_site_aniso_U_33
_atom_site_aniso_U_12
_atom_site_aniso_U_13
_atom_site_aniso_U_23
O1 0.0713(13) 0.162(2) 0.0635(12) 0.0092(19) 0.0014(12) -0.0457(14)
O2 0.0318(8) 0.1035(15) 0.0526(9) -0.0011(11) -0.0073(7) -0.0031(11)
O3 0.0278(8) 0.175(3) 0.0533(10) -0.0017(14) -0.0039(7) -0.0179(14)
N1 0.0315(9) 0.1099(19) 0.0437(10) -0.0016(15) -0.0021(8) -0.0148(12)
N2 0.0382(10) 0.0707(13) 0.0528(11) -0.0018(13) 0.0038(9) -0.0049(10)
N3 0.0732(16) 0.115(2) 0.0524(13) 0.000(2) -0.0004(12) -0.0025(14)
C1 0.0535(15) 0.0875(18) 0.0549(14) -0.0038(18) 0.0029(15) -0.0151(14)
C2 0.0379(11) 0.098(2) 0.0413(12) 0.0055(18) -0.0016(9) -0.0081(13)
C3 0.105(3) 0.097(2) 0.0711(19) 0.008(3) 0.006(2) 0.0113(17)
C4 0.0316(10) 0.0561(14) 0.0484(12) 0.0012(13) -0.0022(9) -0.0071(11)
C5 0.0297(11) 0.0698(16) 0.0504(13) 0.0019(14) -0.0029(9) -0.0091(12)
C6 0.0322(10) 0.0680(14) 0.0460(11) -0.0005(15) -0.0020(9) -0.0014(12)

loop_
_atom_type_symbol
_atom_type_description
_atom_type_scat_dispersion_real
_atom_type_scat_dispersion_imag
_atom_type_scat_source
C C 0.0033 0.0016 'International Tables Vol C Tables 4.2.6.8 and 6.1.1.4'
H H 0.0000 0.0000 'International Tables Vol C Tables 4.2.6.8 and 6.1.1.4'
N N 0.0061 0.0033 'International Tables Vol C Tables 4.2.6.8 and 6.1.1.4'
O O 0.0106 0.0060 'International Tables Vol C Tables 4.2.6.8 and 6.1.1.4'

loop_
_geom_angle_atom_site_label_1
_geom_angle_atom_site_label_2
_geom_angle_atom_site_label_3
_geom_angle_site_symmetry_1
_geom_angle_site_symmetry_3
_geom_angle
_geom_angle_publ_flag
C1 O1 H1C . . 109.5 ?
C4 N1 C2 . . 124.25(19) ?
C4 N1 H1D . . 117.9 ?
C2 N1 H1D . . 117.9 ?
N3 N2 C6 . . 178.0(3) ?
O1 C1 C2 . . 113.2(3) ?
O1 C1 H1A . . 108.9 ?
C2 C1 H1A . . 108.9 ?
O1 C1 H1B . . 108.9 ?
C2 C1 H1B . . 108.9 ?
H1A C1 H1B . . 107.7 ?
N1 C2 C1 . . 107.5(2) ?
N1 C2 C3 . . 110.9(3) ?
C1 C2 C3 . . 112.6(2) ?
N1 C2 H2A . . 108.6 ?
C1 C2 H2A . . 108.6 ?
C3 C2 H2A . . 108.6 ?
C2 C3 H3A . . 109.5 ?
C2 C3 H3B . . 109.5 ?
H3A C3 H3B . . 109.5 ?
C2 C3 H3C . . 109.5 ?
H3A C3 H3C . . 109.5 ?
H3B C3 H3C . . 109.5 ?
O2 C4 N1 . . 125.6(2) ?
O2 C4 C5 . . 120.4(2) ?
N1 C4 C5 . . 114.01(18) ?
O3 C5 C6 . . 125.0(2) ?
O3 C5 C4 . . 121.1(2) ?
C6 C5 C4 . . 113.92(18) ?
N2 C6 C5 . . 116.8(2) ?
N2 C6 H6A . . 121.6 ?
C5 C6 H6A . . 121.6 ?

loop_
_geom_bond_atom_site_label_1
_geom_bond_atom_site_label_2
_geom_bond_site_symmetry_2
_geom_bond_distance
_geom_bond_publ_flag
O1 C1 . 1.396(3) ?
O1 H1C . 0.8200 ?
O2 C4 . 1.215(3) ?
O3 C5 . 1.213(3) ?
N1 C4 . 1.316(3) ?
N1 C2 . 1.468(2) ?
N1 H1D . 0.8600 ?
N2 N3 . 1.113(3) ?
N2 C6 . 1.310(3) ?
C1 C2 . 1.497(4) ?
C1 H1A . 0.9700 ?
C1 H1B . 0.9700 ?
C2 C3 . 1.509(5) ?
C2 H2A . 0.9800 ?
C3 H3A . 0.9600 ?
C3 H3B . 0.9600 ?
C3 H3C . 0.9600 ?
C4 C5 . 1.538(3) ?
C5 C6 . 1.409(3) ?
C6 H6A . 0.9300 ?

loop_
_geom_hbond_atom_site_label_D
_geom_hbond_atom_site_label_H
_geom_hbond_atom_site_label_A
_geom_hbond_site_symmetry_A
_geom_hbond_distance_DH
_geom_hbond_distance_HA
_geom_hbond_distance_DA
_geom_hbond_angle_DHA
O1 H1C O1 4_555 0.82 1.99 2.811(4) 179.2
N1 H1D O2 1_655 0.86 2.35 3.1024(18) 145.8
C6 H6A O3 1_455 0.93 2.18 3.039(3) 153

loop_
_geom_torsion_atom_site_label_1
_geom_torsion_atom_site_label_2
_geom_torsion_atom_site_label_3
_geom_torsion_atom_site_label_4
_geom_torsion_site_symmetry_1
_geom_torsion_site_symmetry_2
_geom_torsion_site_symmetry_3
_geom_torsion_site_symmetry_4
_geom_torsion
_geom_torsion_publ_flag
C4 N1 C2 C1 . . . . -112.0(3) ?
C4 N1 C2 C3 . . . . 124.6(3) ?
O1 C1 C2 N1 . . . . 176.3(3) ?
O1 C1 C2 C3 . . . . -61.3(3) ?
C2 N1 C4 O2 . . . . -5.2(5) ?
C2 N1 C4 C5 . . . . 174.6(3) ?
O2 C4 C5 O3 . . . . -178.9(4) ?
N1 C4 C5 O3 . . . . 1.3(5) ?
O2 C4 C5 C6 . . . . 0.4(5) ?
N1 C4 C5 C6 . . . . -179.5(3) ?
O3 C5 C6 N2 . . . . -2.7(5) ?
C4 C5 C6 N2 . . . . 178.1(2) ?
